data_4023056
loop_
_publ_author_name
'Alicia Boto'
'D\'acil Hern\'andez'
'Rosendo Hern\'andez'
'Eleuterio \'Alvarez'

_publ_section_title
;
 One-Pot Synthesis of Acyclic Nucleosides from Carbohydrate
 Derivatives, by Combination of Tandem and Sequential Reactions
;
_journal_name_full 'Journal of Organic Chemistry'
_journal_page_first 9523
_journal_page_last 9532
_journal_paper_doi 10.1021/jo701608p
_journal_volume 72
_journal_year 2007
_chemical_absolute_configuration rmad
_chemical_formula_moiety '4(C14 H19 I N2 O7), C4 H8 O2'
_chemical_formula_sum 'C60 H84 I4 N8 O30'
_chemical_formula_weight 1904.95
_chemical_name_systematic
; 
 ? 
;
_space_group_IT_number 4
_symmetry_cell_setting monoclinic
_symmetry_space_group_name_Hall 'P 2yb'
_symmetry_space_group_name_H-M 'P 1 21 1'
_atom_sites_solution_hydrogens geom
_atom_sites_solution_primary direct
_atom_sites_solution_secondary difmap
_audit_creation_method SHELXL-97
_cell_angle_alpha 90.00
_cell_angle_beta 97.521(15)
_cell_angle_gamma 90.00
_cell_formula_units_Z 2
_cell_length_a 8.839(3)
_cell_length_b 19.750(7)
_cell_length_c 22.287(7)
_cell_measurement_reflns_used 2837
_cell_measurement_temperature 100(2)
_cell_measurement_theta_max 17.89
_cell_measurement_theta_min 2.77
_cell_volume 3857(2)
_computing_cell_refinement 'SAINT+ v. 7.06 a (Bruker AXS, 2003)'
_computing_data_collection 'APEX-W2K-NT v. 1.0 (Bruker AXS, 2004)'
_computing_data_reduction 'SAINT+ v. 7.06 a (Bruker AXS, 2001)'
_computing_molecular_graphics 'XP, SHELXTL v. 6.10 (Bruker, 2000)'
_computing_publication_material 'XCIF, SHELXTL v. 6.12 (Bruker, 2001)'
_computing_structure_refinement 'SHELXL-97 (Sheldrick, 1997)'
_computing_structure_solution 'SHELXS-97 (Sheldrick, 1990)'
_diffrn_ambient_temperature 100(2)
_diffrn_detector_area_resol_mean 8.26
_diffrn_measured_fraction_theta_full 0.985
_diffrn_measured_fraction_theta_max 0.985
_diffrn_measurement_device_type 'Bruker-Nonius X8kappa APEX II CCD system'
_diffrn_measurement_method '\w rotations with narrow frames'
_diffrn_radiation_monochromator graphite
_diffrn_radiation_source 'fine-focus sealed tube'
_diffrn_radiation_type MoK\a
_diffrn_radiation_wavelength 0.71073
_diffrn_reflns_av_R_equivalents 0.0817
_diffrn_reflns_av_sigmaI/netI 0.1398
_diffrn_reflns_limit_h_max 10
_diffrn_reflns_limit_h_min -11
_diffrn_reflns_limit_k_max 24
_diffrn_reflns_limit_k_min -24
_diffrn_reflns_limit_l_max 27
_diffrn_reflns_limit_l_min -27
_diffrn_reflns_number 50355
_diffrn_reflns_theta_full 26.46
_diffrn_reflns_theta_max 26.46
_diffrn_reflns_theta_min 1.84
_diffrn_standards_number 'no decay'
_exptl_absorpt_coefficient_mu 1.700
_exptl_absorpt_correction_T_max 0.9004
_exptl_absorpt_correction_T_min 0.8538
_exptl_absorpt_correction_type multi-scan
_exptl_absorpt_process_details
; 
 SADABS: Area-Detector Absorption Correction. Bruker-AXS 
 within SAINT+ package, v. 6.22 (2001). 
;
_exptl_crystal_colour colourless
_exptl_crystal_density_diffrn 1.640
_exptl_crystal_density_meas 0
_exptl_crystal_density_method 'not measured'
_exptl_crystal_description prism
_exptl_crystal_F_000 1904
_exptl_crystal_size_max 0.10
_exptl_crystal_size_mid 0.08
_exptl_crystal_size_min 0.06
_refine_diff_density_max 1.344
_refine_diff_density_min -1.038
_refine_diff_density_rms 0.241
_refine_ls_abs_structure_details 'Flack H D (1983), Acta Cryst. A39, 876-881'
_refine_ls_abs_structure_Flack 0.06(4)
_refine_ls_extinction_coef 0.0087(5)
_refine_ls_extinction_expression Fc^*^=kFc[1+0.001xFc^2^\l^3^/sin(2\q)]^-1/4^
_refine_ls_extinction_method SHELXL
_refine_ls_goodness_of_fit_ref 1.000
_refine_ls_hydrogen_treatment constr
_refine_ls_matrix_type fullcycle
_refine_ls_number_parameters 920
_refine_ls_number_reflns 14747
_refine_ls_number_restraints 865
_refine_ls_restrained_S_all 0.975
_refine_ls_R_factor_all 0.1970
_refine_ls_R_factor_gt 0.0873
_refine_ls_shift/su_max 0.001
_refine_ls_shift/su_mean 0.000
_refine_ls_structure_factor_coef Fsqd
_refine_ls_weighting_details 'calc w=1/[\s^2^(Fo^2^)+(0.0967P)^2^+0.0000P] where P=(Fo^2^+2Fc^2^)/3'
_refine_ls_weighting_scheme calc
_refine_ls_wR_factor_gt 0.1893
_refine_ls_wR_factor_ref 0.2360
_reflns_number_gt 7042
_reflns_number_total 14747
_reflns_threshold_expression >2sigma(I)
_cod_data_source_file jo701608p-File004.cif
_cod_data_source_block 36
_cod_depositor_comments
;
The following automatic conversions were performed:
'_symmetry_cell_setting' value 'Monoclinic' changed to 'monoclinic'
according to '/home/saulius/struct/CIF-dictionaries/cif_core.dic'
dictionary named 'cif_core.dic' version 2.4.1 from 2010-06-29.

Automatic conversion script
Id: cif_fix_enum 1527 2010-12-29 10:47:43Z saulius 
;
_cod_original_sg_symbol_H-M 'P 21'
_cod_database_code 4023056

loop_
_symmetry_equiv_pos_as_xyz
'x, y, z'
'-x, y+1/2, -z'

loop_
_atom_site_label
_atom_site_type_symbol
_atom_site_fract_x
_atom_site_fract_y
_atom_site_fract_z
_atom_site_U_iso_or_equiv
_atom_site_adp_type
_atom_site_occupancy
_atom_site_symmetry_multiplicity
_atom_site_calc_flag
_atom_site_refinement_flags
I1 I -0.01587(13) 0.39360(6) -0.11317(6) 0.0592(3) Uani 1 1 d U
O1 O 0.1152(13) 0.6969(6) -0.0718(5) 0.062(3) Uani 1 1 d U
O2 O -0.1175(13) 0.5307(6) -0.1950(5) 0.058(3) Uani 1 1 d U
N1 N 0.1393(15) 0.5851(7) -0.0373(7) 0.055(3) Uani 1 1 d U
C2 C 0.0887(18) 0.6340(8) -0.0798(8) 0.049(4) Uani 1 1 d U
N3 N 0.0017(14) 0.6135(7) -0.1329(6) 0.047(3) Uani 1 1 d U
H3 H -0.0322 0.6450 -0.1592 0.056 Uiso 1 1 d R
C4 C -0.0396(18) 0.5463(8) -0.1458(7) 0.043(3) Uani 1 1 d U
C5 C 0.0233(16) 0.4935(8) -0.1008(7) 0.040(3) Uani 1 1 d U
C6 C 0.1142(18) 0.5210(9) -0.0493(8) 0.055(4) Uani 1 1 d U
H6 H 0.1547 0.4888 -0.0198 0.066 Uiso 1 1 d R
O1' O 0.2238(13) 0.5602(6) 0.0641(5) 0.055(3) Uani 1 1 d U
O2' O 0.4760(12) 0.5740(5) 0.0521(5) 0.057(3) Uani 1 1 d U
O3' O 0.4177(16) 0.7082(6) 0.0875(6) 0.069(3) Uani 1 1 d U
O4' O 0.6286(12) 0.6954(5) -0.0431(5) 0.052(3) Uani 1 1 d U
O5' O 0.7938(16) 0.6107(7) -0.0286(6) 0.073(4) Uani 1 1 d U
C1' C 0.2324(19) 0.6097(8) 0.0199(7) 0.047(3) Uani 1 1 d U
H1' H 0.1894 0.6534 0.0327 0.056 Uiso 1 1 d R
C2' C 0.3978(18) 0.6213(8) 0.0117(7) 0.051(3) Uani 1 1 d U
H2' H 0.4165 0.6106 -0.0305 0.061 Uiso 1 1 d R
C3' C 0.4451(18) 0.6928(8) 0.0278(8) 0.046(3) Uani 1 1 d U
H3' H 0.3794 0.7231 -0.0005 0.056 Uiso 1 1 d R
C4' C 0.6206(17) 0.7056(8) 0.0216(8) 0.051(3) Uani 1 1 d U
H4' H 0.6842 0.6694 0.0439 0.061 Uiso 1 1 d R
C5' C 0.690(2) 0.7707(9) 0.0372(7) 0.060(5) Uani 1 1 d U
H5'1 H 0.8018 0.7696 0.0396 0.090 Uiso 1 1 d R
H5'2 H 0.6616 0.7805 0.0773 0.090 Uiso 1 1 d R
H5'3 H 0.6496 0.8061 0.0087 0.090 Uiso 1 1 d R
C6' C 0.7174(19) 0.6485(10) -0.0621(8) 0.059(4) Uani 1 1 d U
H6' H 0.7319 0.6481 -0.1036 0.071 Uiso 1 1 d R
C7' C 0.379(2) 0.5390(8) 0.0906(8) 0.056(4) Uani 1 1 d U
C8' C 0.395(2) 0.4657(9) 0.0864(9) 0.066(5) Uani 1 1 d U
H8'1 H 0.2937 0.4508 0.0677 0.099 Uiso 1 1 d R
H8'2 H 0.4147 0.4479 0.1277 0.099 Uiso 1 1 d R
H8'3 H 0.4725 0.4486 0.0626 0.099 Uiso 1 1 d R
C9' C 0.407(3) 0.5644(12) 0.1530(9) 0.091(6) Uani 1 1 d U
H9'1 H 0.5058 0.5872 0.1595 0.137 Uiso 1 1 d R
H9'2 H 0.4078 0.5254 0.1803 0.137 Uiso 1 1 d R
H9'3 H 0.3265 0.5960 0.1614 0.137 Uiso 1 1 d R
C10' C 0.352(3) 0.7735(11) 0.0906(11) 0.101(8) Uani 1 1 d U
H10A H 0.4294 0.8094 0.0958 0.152 Uiso 1 1 d R
H10B H 0.2876 0.7765 0.1230 0.152 Uiso 1 1 d R
H10C H 0.2891 0.7790 0.0513 0.152 Uiso 1 1 d R
I2 I -0.31740(12) 0.80155(6) 0.54171(5) 0.0537(3) Uani 1 1 d U
O11 O 0.1862(12) 0.7150(5) 0.7400(5) 0.049(3) Uani 1 1 d U
O12 O -0.2100(12) 0.6537(5) 0.6011(5) 0.058(3) Uani 1 1 d U
N11 N 0.0497(13) 0.8008(6) 0.6892(6) 0.042(3) Uani 1 1 d U
C12 C 0.0751(19) 0.7300(8) 0.7030(7) 0.047(4) Uani 1 1 d U
N13 N -0.0156(14) 0.6881(6) 0.6720(5) 0.040(3) Uani 1 1 d U
H13 H -0.0010 0.6450 0.6811 0.048 Uiso 1 1 d R
C14 C -0.1297(18) 0.6998(8) 0.6239(8) 0.051(4) Uani 1 1 d U
C15 C -0.1513(16) 0.7746(7) 0.6115(6) 0.035(3) Uani 1 1 d U
C16 C -0.0630(16) 0.8183(8) 0.6435(6) 0.039(3) Uani 1 1 d U
H16 H -0.0763 0.8650 0.6343 0.047 Uiso 1 1 d R
O11' O 0.1584(13) 0.9087(5) 0.6869(5) 0.051(3) Uani 1 1 d U
O12' O 0.1311(16) 0.9459(6) 0.7805(6) 0.072(3) Uani 1 1 d U
O13' O 0.3253(11) 0.8489(5) 0.8422(5) 0.049(3) Uani 1 1 d U
O14' O 0.1248(16) 0.9327(6) 0.9093(6) 0.078(4) Uani 1 1 d U
O15' O 0.298(2) 0.9077(7) 0.9893(7) 0.101(6) Uani 1 1 d U
C16' C 0.229(2) 0.9481(11) 0.9563(8) 0.072(5) Uani 1 1 d U
H16' H 0.2505 0.9949 0.9628 0.086 Uiso 1 1 d R
C11' C 0.152(2) 0.8526(8) 0.7238(7) 0.055(4) Uani 1 1 d U
H11' H 0.2568 0.8340 0.7351 0.066 Uiso 1 1 d R
C12' C 0.091(2) 0.8789(8) 0.7782(7) 0.056(3) Uani 1 1 d U
H12' H -0.0226 0.8726 0.7724 0.067 Uiso 1 1 d R
C13' C 0.1676(17) 0.8406(8) 0.8383(7) 0.044(3) Uani 1 1 d U
H13' H 0.1487 0.7913 0.8307 0.053 Uiso 1 1 d R
C14' C 0.100(2) 0.8598(8) 0.8954(8) 0.053(3) Uani 1 1 d U
H14' H 0.1511 0.8318 0.9297 0.064 Uiso 1 1 d R
C15' C -0.0691(19) 0.8482(10) 0.8940(9) 0.066(4) Uani 1 1 d U
H15A H -0.1162 0.8686 0.8560 0.099 Uiso 1 1 d R
H15B H -0.1103 0.8696 0.9281 0.099 Uiso 1 1 d R
H15C H -0.0914 0.7996 0.8936 0.099 Uiso 1 1 d R
C17' C 0.121(2) 0.9677(9) 0.7202(8) 0.063(4) Uani 1 1 d U
C18' C 0.255(3) 1.0201(10) 0.7150(10) 0.091(6) Uani 1 1 d U
H18A H 0.2548 1.0534 0.7477 0.136 Uiso 1 1 d R
H18B H 0.2313 1.0429 0.6759 0.136 Uiso 1 1 d R
H18C H 0.3560 0.9990 0.7175 0.136 Uiso 1 1 d R
C19' C -0.031(2) 0.9982(10) 0.6972(10) 0.078(6) Uani 1 1 d U
H19A H -0.1114 0.9672 0.7066 0.118 Uiso 1 1 d R
H19B H -0.0384 1.0040 0.6532 0.118 Uiso 1 1 d R
H19C H -0.0442 1.0422 0.7162 0.118 Uiso 1 1 d R
C20' C 0.4092(17) 0.7959(8) 0.8736(8) 0.053(4) Uani 1 1 d U
H20A H 0.3393 0.7611 0.8850 0.080 Uiso 1 1 d R
H20B H 0.4677 0.8147 0.9102 0.080 Uiso 1 1 d R
H20C H 0.4793 0.7758 0.8480 0.080 Uiso 1 1 d R
I3 I 0.50676(14) 0.46180(6) 0.90792(5) 0.0629(4) Uani 1 1 d U
O21 O 0.0961(13) 0.5550(5) 0.6805(5) 0.055(3) Uani 1 1 d U
O22 O 0.4088(14) 0.6108(6) 0.8508(5) 0.065(3) Uani 1 1 d U
N21 N 0.2051(14) 0.4693(6) 0.7395(6) 0.044(3) Uani 1 1 d U
C22 C 0.179(2) 0.5365(8) 0.7281(8) 0.050(4) Uani 1 1 d U
N23 N 0.2517(15) 0.5798(6) 0.7676(6) 0.048(3) Uani 1 1 d U
H23 H 0.2356 0.6230 0.7595 0.057 Uiso 1 1 d R
C24 C 0.351(2) 0.5652(8) 0.8200(7) 0.048(4) Uani 1 1 d U
C25 C 0.3687(19) 0.4925(8) 0.8321(7) 0.046(4) Uani 1 1 d U
C26 C 0.2962(18) 0.4474(7) 0.7919(7) 0.042(3) Uani 1 1 d U
H26 H 0.3091 0.4002 0.7989 0.051 Uiso 1 1 d R
O21' O 0.2307(12) 0.3613(5) 0.6965(5) 0.050(3) Uani 1 1 d U
O22' O -0.0052(13) 0.3203(5) 0.7023(6) 0.066(3) Uani 1 1 d U
O23' O -0.1243(13) 0.4147(6) 0.6053(5) 0.059(3) Uani 1 1 d U
O24' O -0.3219(13) 0.3239(5) 0.6496(5) 0.053(3) Uani 1 1 d U
O25' O -0.4767(14) 0.3529(7) 0.5650(6) 0.074(4) Uani 1 1 d U
C21' C 0.1300(18) 0.4183(8) 0.6945(8) 0.046(3) Uani 1 1 d U
H21' H 0.1164 0.4391 0.6533 0.055 Uiso 1 1 d R
C22' C -0.0204(18) 0.3910(8) 0.7070(8) 0.053(3) Uani 1 1 d U
H22' H -0.0352 0.4015 0.7497 0.064 Uiso 1 1 d R
C23' C -0.1551(17) 0.4200(7) 0.6663(7) 0.042(3) Uani 1 1 d U
H23' H -0.1550 0.4694 0.6760 0.051 Uiso 1 1 d R
C24' C -0.3115(18) 0.3916(8) 0.6748(7) 0.048(3) Uani 1 1 d U
H24' H -0.3917 0.4216 0.6530 0.058 Uiso 1 1 d R
C25' C -0.3364(19) 0.3869(9) 0.7386(8) 0.056(4) Uani 1 1 d U
H25A H -0.4342 0.3639 0.7397 0.085 Uiso 1 1 d R
H25B H -0.3390 0.4314 0.7578 0.085 Uiso 1 1 d R
H25C H -0.2540 0.3597 0.7603 0.085 Uiso 1 1 d R
C26' C -0.405(2) 0.3132(10) 0.5971(8) 0.065(5) Uani 1 1 d U
H26' H -0.4068 0.2675 0.5835 0.079 Uiso 1 1 d R
C27' C 0.1394(19) 0.3016(9) 0.6874(8) 0.059(4) Uani 1 1 d U
C28' C 0.122(3) 0.2794(12) 0.6239(11) 0.101(7) Uani 1 1 d U
H28A H 0.0163 0.2902 0.6084 0.151 Uiso 1 1 d R
H28B H 0.1367 0.2302 0.6237 0.151 Uiso 1 1 d R
H28C H 0.1906 0.3007 0.5982 0.151 Uiso 1 1 d R
C29' C 0.209(2) 0.2491(11) 0.7330(12) 0.103(8) Uani 1 1 d U
H29A H 0.3075 0.2334 0.7223 0.154 Uiso 1 1 d R
H29B H 0.1382 0.2109 0.7317 0.154 Uiso 1 1 d R
H29C H 0.2243 0.2683 0.7739 0.154 Uiso 1 1 d R
C30' C -0.195(2) 0.4697(10) 0.5667(8) 0.062(5) Uani 1 1 d U
H30A H -0.3059 0.4681 0.5644 0.093 Uiso 1 1 d R
H30B H -0.1651 0.4633 0.5261 0.093 Uiso 1 1 d R
H30C H -0.1574 0.5138 0.5826 0.093 Uiso 1 1 d R
I4 I 0.62481(13) 0.84799(6) 0.73878(5) 0.0572(3) Uani 1 1 d U
O31 O 0.5387(14) 0.5498(6) 0.6741(6) 0.066(4) Uani 1 1 d U
O32 O 0.8037(13) 0.7071(5) 0.7919(5) 0.057(3) Uani 1 1 d U
N31 N 0.4689(14) 0.6581(7) 0.6574(6) 0.051(3) Uani 1 1 d U
C32 C 0.557(2) 0.6067(9) 0.6874(8) 0.053(4) Uani 1 1 d U
N32 N 0.6665(16) 0.6294(7) 0.7330(6) 0.052(3) Uani 1 1 d U
H32 H 0.7220 0.5968 0.7515 0.063 Uiso 1 1 d R
C34 C 0.7010(18) 0.6952(8) 0.7521(7) 0.041(3) Uani 1 1 d U
C35 C 0.5985(16) 0.7449(7) 0.7186(6) 0.037(3) Uani 1 1 d U
C36 C 0.4905(19) 0.7258(8) 0.6762(8) 0.052(4) Uani 1 1 d U
H36 H 0.4278 0.7598 0.6555 0.062 Uiso 1 1 d R
O31' O 0.2483(12) 0.6915(5) 0.5948(5) 0.056(3) Uani 1 1 d U
O32' O 0.3495(12) 0.6844(5) 0.5071(5) 0.052(3) Uani 1 1 d U
O33' O 0.2564(12) 0.5406(6) 0.5118(6) 0.061(3) Uani 1 1 d U
O34' O 0.6229(13) 0.5807(6) 0.4645(6) 0.064(3) Uani 1 1 d U
O35' O 0.603(2) 0.6570(9) 0.3935(9) 0.122(6) Uani 1 1 d U
C31' C 0.3535(18) 0.6397(9) 0.6032(7) 0.050(3) Uani 1 1 d U
H31' H 0.3008 0.5967 0.6120 0.060 Uiso 1 1 d R
C32' C 0.4233(19) 0.6331(8) 0.5445(7) 0.048(3) Uani 1 1 d U
H32' H 0.5338 0.6454 0.5525 0.057 Uiso 1 1 d R
C33' C 0.4121(18) 0.5622(8) 0.5183(8) 0.050(3) Uani 1 1 d U
H33' H 0.4766 0.5314 0.5467 0.060 Uiso 1 1 d R
C34' C 0.4664(18) 0.5603(9) 0.4585(8) 0.053(3) Uani 1 1 d U
H34' H 0.4079 0.5958 0.4333 0.064 Uiso 1 1 d R
C35' C 0.451(2) 0.4949(9) 0.4246(8) 0.067(5) Uani 1 1 d U
H35A H 0.4982 0.4574 0.4490 0.100 Uiso 1 1 d R
H35B H 0.5004 0.5002 0.3881 0.100 Uiso 1 1 d R
H35C H 0.3419 0.4852 0.4130 0.100 Uiso 1 1 d R
C36' C 0.679(3) 0.6251(11) 0.4328(12) 0.092(6) Uani 1 1 d U
H36' H 0.7824 0.6377 0.4445 0.110 Uiso 1 1 d R
C37' C 0.2188(19) 0.7063(8) 0.5335(8) 0.054(3) Uani 1 1 d U
C38' C 0.0762(18) 0.6705(9) 0.5026(8) 0.055(4) Uani 1 1 d U
H38A H 0.0759 0.6729 0.4586 0.082 Uiso 1 1 d R
H38B H -0.0142 0.6937 0.5137 0.082 Uiso 1 1 d R
H38C H 0.0747 0.6230 0.5151 0.082 Uiso 1 1 d R
C39' C 0.206(2) 0.7890(9) 0.5247(10) 0.074(5) Uani 1 1 d U
H39A H 0.1400 0.8081 0.5525 0.111 Uiso 1 1 d R
H39B H 0.1624 0.7985 0.4829 0.111 Uiso 1 1 d R
H39C H 0.3078 0.8094 0.5328 0.111 Uiso 1 1 d R
C40' C 0.236(2) 0.4750(10) 0.5371(11) 0.089(7) Uani 1 1 d U
H40A H 0.1728 0.4460 0.5084 0.133 Uiso 1 1 d R
H40B H 0.1854 0.4822 0.5731 0.133 Uiso 1 1 d R
H40C H 0.3353 0.4531 0.5489 0.133 Uiso 1 1 d R
O41 O 0.041(2) 0.7103(10) 0.1368(9) 0.127(7) Uani 1 1 d U
O42 O 0.0884(15) 0.6423(7) 0.2148(6) 0.071(3) Uani 1 1 d U
C41 C 0.014(2) 0.6587(10) 0.1630(10) 0.070(5) Uani 1 1 d U
C42 C -0.086(3) 0.6073(13) 0.1357(12) 0.099(7) Uani 1 1 d U
H42A H -0.1896 0.6248 0.1246 0.149 Uiso 1 1 d R
H42B H -0.0884 0.5691 0.1637 0.149 Uiso 1 1 d R
H42C H -0.0451 0.5920 0.0992 0.149 Uiso 1 1 d R
C43 C 0.200(3) 0.6859(12) 0.2461(11) 0.090(6) Uani 1 1 d U
H43A H 0.1549 0.7317 0.2467 0.108 Uiso 1 1 d R
H43B H 0.2925 0.6888 0.2255 0.108 Uiso 1 1 d R
C44 C 0.264(4) 0.6557(19) 0.3029(17) 0.182(16) Uani 1 1 d U
H44A H 0.3660 0.6355 0.3069 0.272 Uiso 1 1 d R
H44B H 0.1899 0.6215 0.3121 0.272 Uiso 1 1 d R
H44C H 0.2634 0.6937 0.3311 0.272 Uiso 1 1 d R

loop_
_atom_site_aniso_label
_atom_site_aniso_U_11
_atom_site_aniso_U_22
_atom_site_aniso_U_33
_atom_site_aniso_U_23
_atom_site_aniso_U_13
_atom_site_aniso_U_12
I1 0.0591(7) 0.0427(6) 0.0702(7) 0.0042(6) -0.0125(6) -0.0029(6)
O1 0.061(7) 0.041(6) 0.074(8) 0.016(5) -0.023(7) -0.009(6)
O2 0.054(7) 0.051(7) 0.061(7) 0.006(5) -0.017(6) 0.004(6)
N1 0.049(7) 0.041(6) 0.069(7) 0.009(5) -0.019(6) 0.002(6)
C2 0.040(9) 0.042(7) 0.063(8) 0.010(6) -0.007(7) -0.001(7)
N3 0.032(7) 0.045(6) 0.063(7) 0.008(5) -0.001(6) 0.004(5)
C4 0.042(9) 0.042(6) 0.044(7) 0.004(6) 0.002(6) 0.014(6)
C5 0.033(8) 0.050(6) 0.038(7) 0.001(5) 0.010(6) 0.008(6)
C6 0.042(9) 0.045(6) 0.069(10) 0.000(7) -0.025(8) 0.000(7)
O1' 0.061(6) 0.054(6) 0.049(6) 0.013(5) -0.002(5) 0.002(5)
O2' 0.049(5) 0.035(6) 0.081(7) 0.019(5) -0.015(5) -0.003(5)
O3' 0.092(9) 0.048(6) 0.069(7) -0.007(6) 0.019(7) -0.009(6)
O4' 0.051(6) 0.040(6) 0.061(6) -0.004(5) -0.005(5) -0.006(5)
O5' 0.087(10) 0.071(9) 0.063(8) 0.009(6) 0.015(7) 0.021(6)
C1' 0.059(7) 0.032(8) 0.047(7) 0.006(5) -0.005(6) 0.002(6)
C2' 0.046(7) 0.052(7) 0.047(8) 0.004(5) -0.023(6) 0.000(6)
C3' 0.042(6) 0.038(6) 0.057(8) 0.005(6) -0.002(7) 0.016(5)
C4' 0.032(6) 0.055(8) 0.059(7) -0.023(8) -0.020(6) 0.011(6)
C5' 0.069(11) 0.065(10) 0.050(9) -0.018(8) 0.025(10) -0.011(8)
C6' 0.040(10) 0.087(13) 0.055(10) 0.010(8) 0.016(8) 0.013(8)
C7' 0.058(8) 0.044(7) 0.061(8) 0.011(6) -0.018(7) -0.003(7)
C8' 0.056(10) 0.040(7) 0.100(13) 0.021(8) 0.001(10) 0.006(7)
C9' 0.093(15) 0.109(15) 0.060(8) -0.004(9) -0.032(8) 0.038(14)
C10' 0.13(2) 0.070(12) 0.105(17) -0.031(12) 0.026(16) 0.028(13)
I2 0.0521(6) 0.0430(6) 0.0592(7) 0.0005(5) -0.0178(5) 0.0062(5)
O11 0.044(6) 0.043(6) 0.055(7) -0.006(5) -0.011(5) 0.013(5)
O12 0.049(7) 0.041(6) 0.078(8) -0.018(6) -0.016(6) 0.009(5)
N11 0.035(6) 0.029(5) 0.058(7) -0.011(5) -0.005(5) 0.001(5)
C12 0.054(9) 0.038(6) 0.044(9) 0.004(6) -0.012(7) -0.001(6)
N13 0.041(7) 0.029(6) 0.047(7) 0.004(5) -0.003(5) 0.005(5)
C14 0.038(8) 0.040(6) 0.069(10) -0.005(7) -0.020(7) 0.013(6)
C15 0.029(7) 0.035(6) 0.042(8) 0.000(5) 0.005(5) 0.008(5)
C16 0.035(7) 0.051(8) 0.032(7) 0.006(6) 0.009(5) -0.002(6)
O11' 0.068(7) 0.031(5) 0.050(5) 0.001(4) -0.009(5) 0.000(5)
O12' 0.104(9) 0.036(6) 0.067(6) -0.009(5) -0.020(7) 0.021(6)
O13' 0.041(5) 0.042(6) 0.057(6) -0.002(5) -0.014(5) 0.000(5)
O14' 0.090(9) 0.048(6) 0.083(8) -0.020(6) -0.036(7) 0.020(6)
O15' 0.134(14) 0.075(10) 0.077(10) -0.011(8) -0.052(9) -0.001(9)
C16' 0.091(14) 0.074(12) 0.044(10) -0.024(8) -0.013(8) 0.011(10)
C11' 0.075(10) 0.032(6) 0.053(7) 0.001(5) -0.007(7) -0.023(7)
C12' 0.059(9) 0.045(7) 0.052(6) -0.008(5) -0.031(6) -0.005(7)
C13' 0.050(6) 0.031(7) 0.048(6) 0.000(5) -0.008(6) -0.006(7)
C14' 0.065(7) 0.040(7) 0.052(7) -0.016(7) -0.004(7) 0.011(7)
C15' 0.059(8) 0.059(11) 0.080(12) -0.012(10) 0.009(9) 0.029(8)
C17' 0.078(9) 0.030(7) 0.072(8) -0.006(6) -0.020(9) 0.001(6)
C18' 0.102(12) 0.053(10) 0.105(15) 0.000(10) -0.034(12) -0.022(10)
C19' 0.085(10) 0.053(11) 0.090(14) 0.004(10) -0.013(11) 0.020(8)
C20' 0.039(8) 0.040(9) 0.079(12) 0.022(8) -0.002(8) -0.008(7)
I3 0.0772(8) 0.0383(6) 0.0634(7) -0.0021(6) -0.0274(6) 0.0116(6)
O21 0.060(7) 0.039(6) 0.061(7) 0.001(5) -0.010(6) 0.000(5)
O22 0.073(8) 0.041(6) 0.072(8) 0.000(6) -0.025(7) -0.005(6)
N21 0.050(7) 0.033(5) 0.047(6) 0.004(5) -0.006(5) -0.005(5)
C22 0.054(10) 0.032(6) 0.061(9) 0.007(6) -0.004(7) 0.003(7)
N23 0.050(8) 0.036(6) 0.055(7) 0.004(5) -0.004(6) -0.006(6)
C24 0.059(10) 0.034(6) 0.050(8) 0.013(6) 0.000(7) -0.001(7)
C25 0.062(10) 0.037(6) 0.038(7) 0.001(5) 0.002(6) 0.001(7)
C26 0.051(9) 0.027(7) 0.046(7) 0.007(5) -0.001(6) 0.005(6)
O21' 0.048(5) 0.032(5) 0.067(7) -0.004(5) 0.003(6) 0.002(4)
O22' 0.053(6) 0.024(5) 0.119(9) 0.002(6) -0.001(6) 0.005(4)
O23' 0.049(6) 0.064(7) 0.056(6) 0.001(5) -0.018(5) 0.002(5)
O24' 0.066(7) 0.036(5) 0.052(6) -0.015(5) -0.014(5) -0.010(5)
O25' 0.061(8) 0.067(8) 0.083(9) 0.002(7) -0.037(7) -0.005(7)
C21' 0.044(6) 0.039(6) 0.052(8) -0.006(6) -0.006(7) 0.007(5)
C22' 0.049(6) 0.034(7) 0.070(8) -0.004(7) -0.013(7) -0.005(5)
C23' 0.048(6) 0.022(7) 0.054(7) -0.008(6) -0.006(6) 0.001(5)
C24' 0.049(6) 0.038(7) 0.053(7) -0.007(7) -0.012(7) 0.004(7)
C25' 0.049(9) 0.059(11) 0.061(8) -0.022(8) 0.006(8) -0.008(9)
C26' 0.079(13) 0.050(11) 0.058(10) -0.002(7) -0.023(9) -0.006(9)
C27' 0.054(8) 0.035(6) 0.081(9) 0.002(7) -0.015(8) -0.001(6)
C28' 0.083(15) 0.107(17) 0.109(11) -0.051(11) 0.002(11) -0.015(13)
C29' 0.043(10) 0.072(12) 0.183(19) 0.069(14) -0.024(14) -0.010(9)
C30' 0.059(11) 0.069(12) 0.053(9) 0.013(8) -0.017(9) -0.006(9)
I4 0.0537(6) 0.0463(7) 0.0677(7) -0.0042(6) -0.0070(6) 0.0082(6)
O31 0.066(8) 0.047(6) 0.077(9) 0.009(6) -0.023(7) -0.008(6)
O32 0.058(7) 0.049(7) 0.058(7) -0.013(5) -0.017(6) 0.012(5)
N31 0.043(7) 0.050(6) 0.055(7) 0.003(6) -0.012(6) -0.003(6)
C32 0.062(10) 0.041(7) 0.052(9) 0.004(7) -0.009(7) -0.001(7)
N32 0.058(8) 0.046(6) 0.047(7) 0.013(6) -0.016(6) -0.008(6)
C34 0.045(8) 0.050(6) 0.029(7) 0.003(6) 0.006(6) 0.005(6)
C35 0.038(7) 0.041(6) 0.034(7) 0.004(5) 0.015(5) -0.003(5)
C36 0.049(9) 0.038(6) 0.063(10) 0.009(7) -0.016(7) -0.001(7)
O31' 0.049(6) 0.049(6) 0.066(6) 0.012(5) -0.002(5) 0.009(5)
O32' 0.050(6) 0.044(6) 0.062(6) 0.014(5) 0.000(5) 0.004(5)
O33' 0.036(5) 0.064(7) 0.079(8) 0.013(6) -0.010(6) -0.015(5)
O34' 0.056(6) 0.059(8) 0.077(8) -0.014(6) 0.011(6) -0.022(6)
O35' 0.126(14) 0.092(13) 0.152(16) 0.045(10) 0.028(12) 0.006(11)
C31' 0.044(8) 0.052(9) 0.052(6) -0.007(5) -0.004(5) 0.000(6)
C32' 0.046(8) 0.036(7) 0.059(7) 0.005(6) -0.003(6) -0.003(5)
C33' 0.041(7) 0.040(6) 0.069(8) -0.009(6) 0.003(7) -0.007(6)
C34' 0.037(7) 0.052(9) 0.068(9) -0.004(7) -0.005(7) 0.009(7)
C35' 0.075(13) 0.069(11) 0.054(10) -0.019(8) -0.001(10) -0.021(9)
C36' 0.088(14) 0.061(14) 0.125(18) 0.012(10) 0.009(12) -0.021(10)
C37' 0.048(8) 0.048(8) 0.067(8) 0.016(7) 0.008(7) 0.000(6)
C38' 0.051(7) 0.055(10) 0.060(9) -0.012(8) 0.011(7) 0.004(7)
C39' 0.062(11) 0.043(7) 0.114(16) 0.024(8) -0.002(11) 0.003(7)
C40' 0.093(15) 0.047(10) 0.132(19) -0.005(10) 0.037(14) -0.023(10)
O41 0.108(13) 0.131(14) 0.132(14) 0.067(11) -0.020(11) -0.014(10)
O42 0.066(8) 0.074(9) 0.072(7) 0.002(6) 0.010(6) -0.002(6)
C41 0.066(12) 0.056(10) 0.088(11) 0.016(8) 0.008(9) 0.017(8)
C42 0.100(17) 0.099(15) 0.091(15) -0.007(12) -0.015(12) 0.011(11)
C43 0.083(14) 0.081(14) 0.105(14) -0.014(11) 0.007(11) -0.003(10)
C44 0.16(3) 0.16(3) 0.19(3) 0.04(2) -0.11(2) -0.02(2)

loop_
_atom_type_symbol
_atom_type_description
_atom_type_scat_dispersion_real
_atom_type_scat_dispersion_imag
_atom_type_scat_source
C C 0.0033 0.0016 'International Tables Vol C Tables 4.2.6.8 and 6.1.1.4'
H H 0.0000 0.0000 'International Tables Vol C Tables 4.2.6.8 and 6.1.1.4'
N N 0.0061 0.0033 'International Tables Vol C Tables 4.2.6.8 and 6.1.1.4'
O O 0.0106 0.0060 'International Tables Vol C Tables 4.2.6.8 and 6.1.1.4'
I I -0.4742 1.8119 'International Tables Vol C Tables 4.2.6.8 and 6.1.1.4'

loop_
_geom_angle_atom_site_label_1
_geom_angle_atom_site_label_2
_geom_angle_atom_site_label_3
_geom_angle
C6 N1 C2 120.3(15)
C6 N1 C1' 123.0(13)
C2 N1 C1' 116.5(13)
O1 C2 N3 118.5(14)
O1 C2 N1 123.2(15)
N3 C2 N1 118.2(14)
C2 N3 C4 123.8(13)
C2 N3 H3 117.6
C4 N3 H3 118.6
O2 C4 N3 120.8(14)
O2 C4 C5 121.8(14)
N3 C4 C5 117.2(13)
C6 C5 C4 113.4(14)
C6 C5 I1 123.5(12)
C4 C5 I1 123.1(11)
N1 C6 C5 126.7(16)
N1 C6 H6 117.9
C5 C6 H6 115.3
C1' O1' C7' 110.3(13)
C2' O2' C7' 114.3(12)
C3' O3' C10' 111.2(15)
C6' O4' C4' 121.2(13)
O1' C1' N1 107.3(12)
O1' C1' C2' 109.5(13)
N1 C1' C2' 112.1(14)
O1' C1' H1' 110.3
N1 C1' H1' 109.4
C2' C1' H1' 108.3
O2' C2' C3' 111.8(12)
O2' C2' C1' 102.9(13)
C3' C2' C1' 110.9(15)
O2' C2' H2' 109.5
C3' C2' H2' 110.3
C1' C2' H2' 111.2
O3' C3' C2' 110.4(14)
O3' C3' C4' 109.5(13)
C2' C3' C4' 111.9(13)
O3' C3' H3' 107.9
C2' C3' H3' 107.0
C4' C3' H3' 110.0
C5' C4' O4' 106.4(15)
C5' C4' C3' 120.6(14)
O4' C4' C3' 103.6(11)
C5' C4' H4' 108.8
O4' C4' H4' 107.1
C3' C4' H4' 109.5
C4' C5' H5'1 112.7
C4' C5' H5'2 103.9
H5'1 C5' H5'2 109.5
C4' C5' H5'3 111.7
H5'1 C5' H5'3 109.5
H5'2 C5' H5'3 109.5
O5' C6' O4' 123.2(17)
O5' C6' H6' 117.7
O4' C6' H6' 118.6
C8' C7' O2' 111.3(16)
C8' C7' C9' 113.3(17)
O2' C7' C9' 110.9(16)
C8' C7' O1' 110.3(14)
O2' C7' O1' 102.4(12)
C9' C7' O1' 108.1(17)
C7' C8' H8'1 103.5
C7' C8' H8'2 107.5
H8'1 C8' H8'2 109.5
C7' C8' H8'3 117.1
H8'1 C8' H8'3 109.5
H8'2 C8' H8'3 109.5
C7' C9' H9'1 109.3
C7' C9' H9'2 107.7
H9'1 C9' H9'2 109.5
C7' C9' H9'3 111.4
H9'1 C9' H9'3 109.5
H9'2 C9' H9'3 109.5
O3' C10' H10A 112.4
O3' C10' H10B 111.7
H10A C10' H10B 109.5
O3' C10' H10C 104.2
H10A C10' H10C 109.5
H10B C10' H10C 109.5
C16 N11 C12 118.7(12)
C16 N11 C11' 122.4(13)
C12 N11 C11' 118.8(12)
O11 C12 N13 126.0(15)
O11 C12 N11 117.7(14)
N13 C12 N11 116.1(13)
C12 N13 C14 130.0(14)
C12 N13 H13 115.7
C14 N13 H13 114.2
O12 C14 N13 121.2(15)
O12 C14 C15 126.9(14)
N13 C14 C15 111.4(13)
C16 C15 C14 119.5(14)
C16 C15 I2 123.7(11)
C14 C15 I2 116.7(10)
C15 C16 N11 124.1(14)
C15 C16 H16 118.4
N11 C16 H16 117.5
C11' O11' C17' 108.0(14)
C12' O12' C17' 106.1(12)
C13' O13' C20' 113.6(12)
C16' O14' C14' 116.9(14)
O15' C16' O14' 125(2)
O15' C16' H16' 118.6
O14' C16' H16' 116.4
O11' C11' C12' 104.7(15)
O11' C11' N11 107.9(12)
C12' C11' N11 113.5(14)
O11' C11' H11' 109.4
C12' C11' H11' 110.4
N11 C11' H11' 110.7
O12' C12' C11' 104.3(15)
O12' C12' C13' 110.1(12)
C11' C12' C13' 110.8(15)
O12' C12' H12' 112.2
C11' C12' H12' 108.4
C13' C12' H12' 110.9
O13' C13' C14' 114.7(12)
O13' C13' C12' 107.9(13)
C14' C13' C12' 114.2(14)
O13' C13' H13' 105.5
C14' C13' H13' 108.0
C12' C13' H13' 105.9
O14' C14' C15' 105.7(14)
O14' C14' C13' 110.6(15)
C15' C14' C13' 116.1(14)
O14' C14' H14' 109.7
C15' C14' H14' 106.2
C13' C14' H14' 108.3
C14' C15' H15A 105.3
C14' C15' H15B 112.8
H15A C15' H15B 109.5
C14' C15' H15C 110.3
H15A C15' H15C 109.5
H15B C15' H15C 109.5
O12' C17' O11' 104.8(13)
O12' C17' C19' 112.8(19)
O11' C17' C19' 113.7(14)
O12' C17' C18' 108.5(14)
O11' C17' C18' 105.6(18)
C19' C17' C18' 110.9(16)
C17' C18' H18A 108.0
C17' C18' H18B 106.8
H18A C18' H18B 109.5
C17' C18' H18C 113.5
H18A C18' H18C 109.5
H18B C18' H18C 109.5
C17' C19' H19A 108.5
C17' C19' H19B 108.9
H19A C19' H19B 109.5
C17' C19' H19C 110.9
H19A C19' H19C 109.5
H19B C19' H19C 109.5
O13' C20' H20A 109.8
O13' C20' H20B 108.6
H20A C20' H20B 109.5
O13' C20' H20C 110.0
H20A C20' H20C 109.5
H20B C20' H20C 109.5
C22 N21 C26 121.3(13)
C22 N21 C21' 118.5(13)
C26 N21 C21' 120.2(12)
O21 C22 N23 123.1(14)
O21 C22 N21 120.1(15)
N23 C22 N21 116.7(14)
C22 N23 C24 128.0(14)
C22 N23 H23 115.9
C24 N23 H23 116.0
O22 C24 N23 119.6(14)
O22 C24 C25 127.1(15)
N23 C24 C25 113.2(14)
C26 C25 C24 119.4(14)
C26 C25 I3 121.9(12)
C24 C25 I3 118.7(12)
C25 C26 N21 121.2(14)
C25 C26 H26 119.8
N21 C26 H26 118.9
C27' O21' C21' 107.9(12)
C22' O22' C27' 112.1(13)
C23' O23' C30' 112.7(13)
C26' O24' C24' 119.6(13)
O21' C21' C22' 106.0(13)
O21' C21' N21 106.7(11)
C22' C21' N21 116.2(14)
O21' C21' H21' 110.5
C22' C21' H21' 108.4
N21 C21' H21' 109.0
O22' C22' C21' 104.3(14)
O22' C22' C23' 114.0(13)
C21' C22' C23' 113.7(15)
O22' C22' H22' 107.6
C21' C22' H22' 109.4
C23' C22' H22' 107.5
O23' C23' C22' 108.1(13)
O23' C23' C24' 112.5(12)
C22' C23' C24' 116.2(14)
O23' C23' H23' 106.4
C22' C23' H23' 105.2
C24' C23' H23' 107.9
O24' C24' C25' 107.9(15)
O24' C24' C23' 107.7(13)
C25' C24' C23' 113.4(13)
O24' C24' H24' 110.7
C25' C24' H24' 108.7
C23' C24' H24' 108.5
C24' C25' H25A 107.4
C24' C25' H25B 112.5
H25A C25' H25B 109.5
C24' C25' H25C 108.5
H25A C25' H25C 109.5
H25B C25' H25C 109.5
O25' C26' O24' 128.4(18)
O25' C26' H26' 116.6
O24' C26' H26' 115.0
O22' C27' O21' 105.3(13)
O22' C27' C28' 108.8(16)
O21' C27' C28' 111.5(18)
O22' C27' C29' 108.8(17)
O21' C27' C29' 107.2(14)
C28' C27' C29' 115(2)
C27' C28' H28A 104.3
C27' C28' H28B 107.7
H28A C28' H28B 109.5
C27' C28' H28C 116.2
H28A C28' H28C 109.5
H28B C28' H28C 109.5
C27' C29' H29A 110.4
C27' C29' H29B 107.5
H29A C29' H29B 109.5
C27' C29' H29C 110.5
H29A C29' H29C 109.5
H29B C29' H29C 109.5
O23' C30' H30A 110.6
O23' C30' H30B 107.5
H30A C30' H30B 109.5
O23' C30' H30C 110.3
H30A C30' H30C 109.5
H30B C30' H30C 109.5
C32 N31 C36 120.3(13)
C32 N31 C31' 118.7(14)
C36 N31 C31' 121.0(13)
O31 C32 N32 123.7(16)
O31 C32 N31 122.1(15)
N32 C32 N31 114.1(15)
C32 N32 C34 129.2(14)
C32 N32 H32 113.7
C34 N32 H32 117.1
O32 C34 N32 121.4(14)
O32 C34 C35 126.7(15)
N32 C34 C35 111.9(13)
C36 C35 C34 121.1(15)
C36 C35 I4 119.1(12)
C34 C35 I4 119.8(11)
C35 C36 N31 123.2(15)
C35 C36 H36 118.0
N31 C36 H36 118.7
C31' O31' C37' 109.1(14)
C32' O32' C37' 108.0(12)
C33' O33' C40' 113.4(14)
C36' O34' C34' 126.0(17)
O31' C31' N31 107.6(13)
O31' C31' C32' 106.8(14)
N31 C31' C32' 113.5(14)
O31' C31' H31' 109.4
N31 C31' H31' 109.3
C32' C31' H31' 110.2
O32' C32' C33' 115.6(14)
O32' C32' C31' 103.7(13)
C33' C32' C31' 113.5(14)
O32' C32' H32' 107.1
C33' C32' H32' 107.9
C31' C32' H32' 108.7
O33' C33' C34' 108.9(14)
O33' C33' C32' 109.1(14)
C34' C33' C32' 111.1(15)
O33' C33' H33' 110.1
C34' C33' H33' 109.3
C32' C33' H33' 108.4
O34' C34' C33' 109.4(14)
O34' C34' C35' 108.5(15)
C33' C34' C35' 117.3(16)
O34' C34' H34' 106.1
C33' C34' H34' 106.5
C35' C34' H34' 108.5
C34' C35' H35A 111.6
C34' C35' H35B 107.7
H35A C35' H35B 109.5
C34' C35' H35C 109.0
H35A C35' H35C 109.5
H35B C35' H35C 109.5
O35' C36' O34' 123(2)
O35' C36' H36' 118.9
O34' C36' H36' 117.4
O31' C37' O32' 106.5(13)
O31' C37' C38' 112.5(15)
O32' C37' C38' 109.7(15)
O31' C37' C39' 109.0(16)
O32' C37' C39' 107.3(13)
C38' C37' C39' 111.5(14)
C37' C38' H38A 108.8
C37' C38' H38B 108.7
H38A C38' H38B 109.5
C37' C38' H38C 110.9
H38A C38' H38C 109.5
H38B C38' H38C 109.5
C37' C39' H39A 110.2
C37' C39' H39B 108.3
H39A C39' H39B 109.5
C37' C39' H39C 109.9
H39A C39' H39C 109.5
H39B C39' H39C 109.5
O33' C40' H40A 111.2
O33' C40' H40B 106.6
H40A C40' H40B 109.5
O33' C40' H40C 110.6
H40A C40' H40C 109.5
H40B C40' H40C 109.5
C41 O42 C43 121.8(17)
O41 C41 O42 122(2)
O41 C41 C42 123(2)
O42 C41 C42 114.7(19)
C41 C42 H42A 111.2
C41 C42 H42B 109.8
H42A C42 H42B 109.5
C41 C42 H42C 107.4
H42A C42 H42C 109.5
H42B C42 H42C 109.5
O42 C43 C44 110(2)
O42 C43 H43A 107.8
C44 C43 H43A 118.5
O42 C43 H43B 111.7
C44 C43 H43B 100.3
H43A C43 H43B 108.2
C43 C44 H44A 119.8
C43 C44 H44B 105.9
H44A C44 H44B 109.5
C43 C44 H44C 102.2
H44A C44 H44C 109.5
H44B C44 H44C 109.5

loop_
_geom_bond_atom_site_label_1
_geom_bond_atom_site_label_2
_geom_bond_distance
I1 C5 2.017(16)
O1 C2 1.272(19)
O2 C4 1.254(18)
N1 C6 1.31(2)
N1 C2 1.39(2)
N1 C1' 1.50(2)
C2 N3 1.39(2)
N3 C4 1.40(2)
N3 H3 0.8800
C4 C5 1.50(2)
C5 C6 1.42(2)
C6 H6 0.9500
O1' C1' 1.397(19)
O1' C7' 1.48(2)
O2' C2' 1.412(18)
O2' C7' 1.46(2)
O3' C3' 1.42(2)
O3' C10' 1.42(2)
O4' C6' 1.32(2)
O4' C4' 1.47(2)
O5' C6' 1.200(19)
C1' C2' 1.51(2)
C1' H1' 1.0000
C2' C3' 1.50(2)
C2' H2' 1.0000
C3' C4' 1.60(2)
C3' H3' 1.0000
C4' C5' 1.45(2)
C4' H4' 1.0000
C5' H5'1 0.9800
C5' H5'2 0.9800
C5' H5'3 0.9800
C6' H6' 0.9500
C7' C8' 1.46(3)
C7' C9' 1.47(3)
C8' H8'1 0.9800
C8' H8'2 0.9800
C8' H8'3 0.9800
C9' H9'1 0.9800
C9' H9'2 0.9801
C9' H9'3 0.9800
C10' H10A 0.9800
C10' H10B 0.9800
C10' H10C 0.9800
I2 C15 2.064(14)
O11 C12 1.233(17)
O12 C14 1.223(18)
N11 C16 1.372(18)
N11 C12 1.44(2)
N11 C11' 1.508(19)
C12 N13 1.290(19)
N13 C14 1.392(19)
N13 H13 0.8800
C14 C15 1.51(2)
C15 C16 1.31(2)
C16 H16 0.9500
O11' C11' 1.387(19)
O11' C17' 1.44(2)
O12' C12' 1.37(2)
O12' C17' 1.40(2)
O13' C13' 1.394(18)
O13' C20' 1.414(18)
O14' C16' 1.34(2)
O14' C14' 1.48(2)
O15' C16' 1.20(2)
C16' H16' 0.9500
C11' C12' 1.48(3)
C11' H11' 1.0000
C12' C13' 1.61(2)
C12' H12' 1.0000
C13' C14' 1.52(2)
C13' H13' 1.0000
C14' C15' 1.51(3)
C14' H14' 1.0000
C15' H15A 0.9800
C15' H15B 0.9800
C15' H15C 0.9800
C17' C19' 1.51(3)
C17' C18' 1.59(3)
C18' H18A 0.9800
C18' H18B 0.9800
C18' H18C 0.9800
C19' H19A 0.9800
C19' H19B 0.9800
C19' H19C 0.9800
C20' H20A 0.9800
C20' H20B 0.9800
C20' H20C 0.9800
I3 C25 2.042(16)
O21 C22 1.264(18)
O22 C24 1.202(19)
N21 C22 1.36(2)
N21 C26 1.398(18)
N21 C21' 1.51(2)
C22 N23 1.33(2)
N23 C24 1.40(2)
N23 H23 0.8800
C24 C25 1.47(2)
C25 C26 1.36(2)
C26 H26 0.9500
O21' C27' 1.43(2)
O21' C21' 1.433(18)
O22' C22' 1.408(19)
O22' C27' 1.41(2)
O23' C23' 1.42(2)
O23' C30' 1.47(2)
O24' C26' 1.314(19)
O24' C24' 1.449(19)
O25' C26' 1.189(19)
C21' C22' 1.49(2)
C21' H21' 1.0000
C22' C23' 1.51(2)
C22' H22' 1.0000
C23' C24' 1.53(2)
C23' H23' 1.0000
C24' C25' 1.47(2)
C24' H24' 1.0000
C25' H25A 0.9800
C25' H25B 0.9800
C25' H25C 0.9800
C26' H26' 0.9500
C27' C28' 1.47(3)
C27' C29' 1.52(3)
C28' H28A 0.9800
C28' H28B 0.9800
C28' H28C 0.9800
C29' H29A 0.9800
C29' H29B 0.9800
C29' H29C 0.9800
C30' H30A 0.9800
C30' H30B 0.9800
C30' H30C 0.9800
I4 C35 2.091(15)
O31 C32 1.168(19)
O32 C34 1.205(17)
N31 C32 1.39(2)
N31 C36 1.41(2)
N31 C31' 1.52(2)
C32 N32 1.39(2)
N32 C34 1.39(2)
N32 H32 0.8800
C34 C35 1.47(2)
C35 C36 1.31(2)
C36 H36 0.9500
O31' C31' 1.378(19)
O31' C37' 1.39(2)
O32' C32' 1.417(18)
O32' C37' 1.43(2)
O33' C33' 1.430(19)
O33' C40' 1.43(2)
O34' C36' 1.27(3)
O34' C34' 1.43(2)
O35' C36' 1.21(3)
C31' C32' 1.52(2)
C31' H31' 1.0000
C32' C33' 1.52(2)
C32' H32' 1.0000
C33' C34' 1.48(2)
C33' H33' 1.0000
C34' C35' 1.49(2)
C34' H34' 1.0000
C35' H35A 0.9800
C35' H35B 0.9800
C35' H35C 0.9800
C36' H36' 0.9500
C37' C38' 1.53(2)
C37' C39' 1.65(3)
C38' H38A 0.9800
C38' H38B 0.9800
C38' H38C 0.9800
C39' H39A 0.9800
C39' H39B 0.9800
C39' H39C 0.9800
C40' H40A 0.9800
C40' H40B 0.9800
C40' H40C 0.9800
O41 C41 1.22(2)
O42 C41 1.29(2)
O42 C43 1.42(2)
C41 C42 1.43(3)
C42 H42A 0.9800
C42 H42B 0.9800
C42 H42C 0.9800
C43 C44 1.45(4)
C43 H43A 0.9900
C43 H43B 0.9900
C44 H44A 0.9800
C44 H44B 0.9800
C44 H44C 0.9800

loop_
_geom_hbond_atom_site_label_D
_geom_hbond_atom_site_label_H
_geom_hbond_atom_site_label_A
_geom_hbond_distance_DH
_geom_hbond_distance_HA
_geom_hbond_distance_DA
_geom_hbond_angle_DHA
_geom_hbond_site_symmetry_A
N3 H3 O32 0.88 2.09 2.920(17) 156.0 1_454
N13 H13 O21 0.88 1.98 2.806(17) 156.8 .
N23 H23 O11 0.88 1.90 2.783(17) 176.0 .
N32 H32 O2 0.88 2.17 3.036(17) 169.9 1_656

loop_
_geom_torsion_atom_site_label_1
_geom_torsion_atom_site_label_2
_geom_torsion_atom_site_label_3
_geom_torsion_atom_site_label_4
_geom_torsion
C6 N1 C2 O1 -177.0(17)
C1' N1 C2 O1 -1(3)
C6 N1 C2 N3 5(3)
C1' N1 C2 N3 -179.5(14)
O1 C2 N3 C4 -177.5(15)
N1 C2 N3 C4 1(2)
C2 N3 C4 O2 -179.3(16)
C2 N3 C4 C5 -4(2)
O2 C4 C5 C6 177.3(16)
N3 C4 C5 C6 2(2)
O2 C4 C5 I1 -2(2)
N3 C4 C5 I1 -177.3(11)
C2 N1 C6 C5 -7(3)
C1' N1 C6 C5 177.4(17)
C4 C5 C6 N1 4(3)
I1 C5 C6 N1 -177.2(15)
C7' O1' C1' N1 125.4(14)
C7' O1' C1' C2' 3.6(18)
C6 N1 C1' O1' -26(2)
C2 N1 C1' O1' 158.5(15)
C6 N1 C1' C2' 94(2)
C2 N1 C1' C2' -81.3(19)
C7' O2' C2' C3' 112.1(16)
C7' O2' C2' C1' -6.9(18)
O1' C1' C2' O2' 1.9(17)
N1 C1' C2' O2' -117.0(14)
O1' C1' C2' C3' -117.8(15)
N1 C1' C2' C3' 123.3(14)
C10' O3' C3' C2' -136.8(17)
C10' O3' C3' C4' 99.6(19)
O2' C2' C3' O3' -58.3(18)
C1' C2' C3' O3' 55.9(17)
O2' C2' C3' C4' 63.9(18)
C1' C2' C3' C4' 178.1(13)
C6' O4' C4' C5' 111.6(17)
C6' O4' C4' C3' -120.3(15)
O3' C3' C4' C5' -55(2)
C2' C3' C4' C5' -177.7(15)
O3' C3' C4' O4' -173.7(12)
C2' C3' C4' O4' 63.5(17)
C4' O4' C6' O5' 1(3)
C2' O2' C7' C8' 126.7(15)
C2' O2' C7' C9' -106.2(16)
C2' O2' C7' O1' 9.0(17)
C1' O1' C7' C8' -125.8(16)
C1' O1' C7' O2' -7.3(17)
C1' O1' C7' C9' 109.8(18)
C16 N11 C12 O11 173.0(14)
C11' N11 C12 O11 -5(2)
C16 N11 C12 N13 -2(2)
C11' N11 C12 N13 180.0(15)
O11 C12 N13 C14 -170.2(17)
N11 C12 N13 C14 5(3)
C12 N13 C14 O12 -176.9(18)
C12 N13 C14 C15 -5(2)
O12 C14 C15 C16 174.1(18)
N13 C14 C15 C16 2(2)
O12 C14 C15 I2 -8(2)
N13 C14 C15 I2 -179.7(11)
C14 C15 C16 N11 -1(2)
I2 C15 C16 N11 -178.6(11)
C12 N11 C16 C15 1(2)
C11' N11 C16 C15 178.4(15)
C14' O14' C16' O15' -3(3)
C17' O11' C11' C12' 6.7(17)
C17' O11' C11' N11 128.0(14)
C16 N11 C11' O11' -26(2)
C12 N11 C11' O11' 151.9(15)
C16 N11 C11' C12' 89.8(17)
C12 N11 C11' C12' -92.5(18)
C17' O12' C12' C11' 35.2(18)
C17' O12' C12' C13' 154.1(16)
O11' C11' C12' O12' -25.8(17)
N11 C11' C12' O12' -143.2(13)
O11' C11' C12' C13' -144.2(13)
N11 C11' C12' C13' 98.4(16)
C20' O13' C13' C14' 78.9(17)
C20' O13' C13' C12' -152.7(13)
O12' C12' C13' O13' -58.0(19)
C11' C12' C13' O13' 56.9(17)
O12' C12' C13' C14' 70.8(19)
C11' C12' C13' C14' -174.3(14)
C16' O14' C14' C15' 126.2(18)
C16' O14' C14' C13' -107.3(18)
O13' C13' C14' O14' 62.6(17)
C12' C13' C14' O14' -62.6(17)
O13' C13' C14' C15' -177.0(15)
C12' C13' C14' C15' 58(2)
C12' O12' C17' O11' -31.1(18)
C12' O12' C17' C19' 93.1(18)
C12' O12' C17' C18' -143.6(17)
C11' O11' C17' O12' 14.1(18)
C11' O11' C17' C19' -109.6(18)
C11' O11' C17' C18' 128.6(15)
C26 N21 C22 O21 -179.6(16)
C21' N21 C22 O21 -1(2)
C26 N21 C22 N23 3(2)
C21' N21 C22 N23 -177.7(15)
O21 C22 N23 C24 -177.1(17)
N21 C22 N23 C24 0(3)
C22 N23 C24 O22 179.2(18)
C22 N23 C24 C25 -3(2)
O22 C24 C25 C26 -179.3(18)
N23 C24 C25 C26 3(2)
O22 C24 C25 I3 -1(3)
N23 C24 C25 I3 -178.8(11)
C24 C25 C26 N21 0(2)
I3 C25 C26 N21 -178.4(12)
C22 N21 C26 C25 -3(2)
C21' N21 C26 C25 178.0(15)
C27' O21' C21' C22' 20.5(17)
C27' O21' C21' N21 145.0(14)
C22 N21 C21' O21' 148.9(15)
C26 N21 C21' O21' -32.3(19)
C22 N21 C21' C22' -93.2(18)
C26 N21 C21' C22' 85.6(18)
C27' O22' C22' C21' -0.7(19)
C27' O22' C22' C23' 123.9(16)
O21' C21' C22' O22' -12.1(17)
N21 C21' C22' O22' -130.3(14)
O21' C21' C22' C23' -136.9(14)
N21 C21' C22' C23' 104.9(16)
C30' O23' C23' C22' -148.7(13)
C30' O23' C23' C24' 81.7(16)
O22' C22' C23' O23' -69.7(18)
C21' C22' C23' O23' 49.8(18)
O22' C22' C23' C24' 58(2)
C21' C22' C23' C24' 177.3(14)
C26' O24' C24' C25' 133.0(17)
C26' O24' C24' C23' -104.3(17)
O23' C23' C24' O24' 52.0(16)
C22' C23' C24' O24' -73.3(17)
O23' C23' C24' C25' 171.2(14)
C22' C23' C24' C25' 46(2)
C24' O24' C26' O25' 0(3)
C22' O22' C27' O21' 13.2(19)
C22' O22' C27' C28' -106.4(19)
C22' O22' C27' C29' 127.8(17)
C21' O21' C27' O22' -20.8(18)
C21' O21' C27' C28' 97.0(18)
C21' O21' C27' C29' -136.5(17)
C36 N31 C32 O31 177.7(18)
C31' N31 C32 O31 -4(3)
C36 N31 C32 N32 -3(2)
C31' N31 C32 N32 175.1(14)
O31 C32 N32 C34 178.6(18)
N31 C32 N32 C34 -1(3)
C32 N32 C34 O32 -178.1(17)
C32 N32 C34 C35 2(2)
O32 C34 C35 C36 -179.9(17)
N32 C34 C35 C36 0(2)
O32 C34 C35 I4 0(2)
N32 C34 C35 I4 179.7(10)
C34 C35 C36 N31 -3(2)
I4 C35 C36 N31 176.7(13)
C32 N31 C36 C35 5(3)
C31' N31 C36 C35 -173.0(16)
C37' O31' C31' N31 136.5(14)
C37' O31' C31' C32' 14.3(17)
C32 N31 C31' O31' 159.6(15)
C36 N31 C31' O31' -22(2)
C32 N31 C31' C32' -82.5(19)
C36 N31 C31' C32' 95.8(18)
C37' O32' C32' C33' 109.7(16)
C37' O32' C32' C31' -15.1(16)
O31' C31' C32' O32' 0.8(16)
N31 C31' C32' O32' -117.6(14)
O31' C31' C32' C33' -125.4(15)
N31 C31' C32' C33' 116.2(16)
C40' O33' C33' C34' 108.5(18)
C40' O33' C33' C32' -130.1(17)
O32' C32' C33' O33' -65.7(19)
C31' C32' C33' O33' 54.0(18)
O32' C32' C33' C34' 54.3(19)
C31' C32' C33' C34' 174.0(14)
C36' O34' C34' C33' -130(2)
C36' O34' C34' C35' 101(2)
O33' C33' C34' O34' -179.1(13)
C32' C33' C34' O34' 60.8(18)
O33' C33' C34' C35' -55(2)
C32' C33' C34' C35' -175.1(15)
C34' O34' C36' O35' 1(4)
C31' O31' C37' O32' -24.0(17)
C31' O31' C37' C38' 96.2(17)
C31' O31' C37' C39' -139.5(14)
C32' O32' C37' O31' 24.4(17)
C32' O32' C37' C38' -97.6(15)
C32' O32' C37' C39' 141.0(14)
C43 O42 C41 O41 4(3)
C43 O42 C41 C42 176(2)
C41 O42 C43 C44 179(3)

loop_
_cod_related_entry_id
_cod_related_entry_database
_cod_related_entry_code
1 ChemSpider 30658609
